data_2000932
loop_
_publ_author_name
'Martin-Ramos, J. D.'
'Reinoso, M. D.'
'Navarrete, A.'

_publ_section_title
;
 Structure of
 (<i>E</i>)-4-hydroxyiminomethyl-1-(<i>p</i>-methoxyphenyl)imidazole
;
_journal_issue 5
_journal_name_full 'Acta Crystallographica Section C'
_journal_page_first 957
_journal_page_last 959
_journal_paper_doi 10.1107/S0108270191012064
_journal_volume 48
_journal_year 1992
_chemical_formula_sum 'C11 H11 N3 O2'
_chemical_formula_weight 217.2
_symmetry_cell_setting monoclinic
_symmetry_space_group_name_Hall '-P 2ybc'
_symmetry_space_group_name_H-M 'P 1 21/c 1'
_cell_angle_alpha 90
_cell_angle_beta 98.61(6)
_cell_angle_gamma 90
_cell_formula_units_Z 4
_cell_length_a 9.009(5)
_cell_length_b 7.882(2)
_cell_length_c 15.072(7)
_cell_volume 1058.2(8)
_diffrn_radiation_type Mo
_diffrn_radiation_wavelength 0.71069
_exptl_absorpt_coefficient_mu 0.091
_exptl_crystal_density_diffrn 1.363
_exptl_crystal_F_000 456
_cod_data_source_file ka0007.cif
_cod_data_source_block ka0007a
_cod_original_cell_volume 1058.3(8)
_cod_database_code 2000932

loop_
_atom_site_label
_atom_site_fract_x
_atom_site_fract_y
_atom_site_fract_z
_atom_site_U_iso_or_equiv
C(1) .1654(3) -.3246(3) -.1315(2) .0383(7)
C(2) .0856(2) -.2969(3) -.0611(2) .0375(7)
C(3) .1239(3) -.1582(3) -.0045(2) .0370(7)
C(4) .2387(2) -.0511(3) -.0193(2) .0314(6)
C(10) .3182(3) -.0803(3) -.0898(2) .0370(7)
C(11) .2809(3) -.2164(3) -.1456(2) .0398(8)
N(5) .2760(2) .0934(2) .03800(10) .0331(6)
C(6) .2913(3) .0964(3) .1294(2) .0410(8)
N(7) .3333(2) .2457(2) .16200(10) .0371(6)
C(8) .3459(2) .3458(3) .08800(10) .0297(6)
C(9) .3098(2) .2552(3) .0114(2) .0340(6)
O(81) .5061(2) .7446(2) .16760(10) .0442(5)
C(81) .3987(2) .5202(3) .09710(10) .0320(6)
N(81) .4613(2) .5761(2) .17270(10) .0370(6)
O(11) .1361(2) -.4554(2) -.19230(10) .0579(7)
C(12) .0151(4) -.5624(4) -.1865(2) .0729(12)
H(12D) .0173 -.6434 -.2338 ?
H(12B) -.0804 -.5059 -.1944 ?
H(12C) .0300 -.6198 -.1296 ?
H(11A) .3353 -.2369 -.1963 ?
H(3A) .0534 -.1346 .0391 ?
H(2A) -.0066 -.3459 -.0555 ?
H(9A) .2800 .3114 -.0503 ?
H(6A) .3043 -.0038 .1666 ?
H(10A) .3940 -.0070 -.0995 ?
H(81A) .5491 .7695 .2124 ?
H(81B) .4008 .5778 .0510 ?

loop_
_geom_bond_atom_site_label_1
_geom_bond_atom_site_label_2
_geom_bond_distance
C(1) C(2) 1.385(4)
C(1) C(11) 1.387(3)
C(1) O(11) 1.378(3)
C(2) C(3) 1.398(3)
C(2) H(2A) 0.932(2)
C(3) C(4) 1.378(3)
C(3) H(3A) 0.997(3)
C(4) C(10) 1.386(4)
C(4) N(5) 1.439(3)
C(10) C(11) 1.374(3)
C(10) H(10A) 0.923(2)
C(11) H(11A) 0.981(3)
N(5) C(6) 1.364(3)
N(5) C(9) 1.384(3)
C(6) H(6A) 0.965(2)
N(7) C(8) 1.384(3)
C(8) C(9) 1.356(3)
C(8) C(81) 1.454(3)
C(9) H(9A) 1.029(2)
O(81) N(81) 1.394(2)
O(81) H(81A) 0.752(2)
C(81) N(81) 1.273(3)
C(81) H(81B) 0.832(2)
O(11) C(12) 1.392(4)
C(12) H(12D) 0.960(3)
C(12) H(12B) 0.960(4)
C(12) H(12C) 0.960(3)
C(6) N(7) 1.309(3)
